data_4030564
loop_
_publ_author_name
'Njiojob, Costyl N.'
'Rhinehart, Jennifer L.'
'Bozell, Joseph J.'
'Long, Brian K.'

_publ_section_title
;
 Synthesis of enantiomerically pure lignin dimer models for catalytic
 selectivity studies.
;
_journal_issue 3
_journal_name_full 'The Journal of organic chemistry'
_journal_page_first 1771
_journal_page_last 1780
_journal_paper_doi 10.1021/jo502685k
_journal_volume 80
_journal_year 2015
_chemical_absolute_configuration syn
_chemical_formula_moiety 'C17 H20 O5'
_chemical_formula_sum 'C17 H20 O5'
_chemical_formula_weight 304.33
_chemical_name_systematic
;
 ?
;
_space_group_crystal_system orthorhombic
_space_group_IT_number 19
_space_group_name_Hall 'P 2ac 2ab'
_space_group_name_H-M_alt 'P 21 21 21'
_symmetry_space_group_name_Hall 'P 2ac 2ab'
_symmetry_space_group_name_H-M 'P 21 21 21'
_atom_sites_solution_hydrogens geom
_atom_sites_solution_primary direct
_audit_creation_method SHELXL-2013
_cell_angle_alpha 90
_cell_angle_beta 90
_cell_angle_gamma 90
_cell_formula_units_Z 4
_cell_length_a 4.81960(10)
_cell_length_b 12.2685(2)
_cell_length_c 24.9326(4)
_cell_measurement_temperature 100
_cell_volume 1474.25(5)
_computing_structure_refinement 'SHELXL-2013 (Sheldrick, 2013)'
_diffrn_ambient_temperature 100
_diffrn_measured_fraction_theta_full 1.000
_diffrn_measured_fraction_theta_max 0.995
_diffrn_radiation_type MoK\a
_diffrn_radiation_wavelength 0.71073
_diffrn_reflns_av_R_equivalents 0.0208
_diffrn_reflns_av_unetI/netI 0.0215
_diffrn_reflns_Laue_measured_fraction_full 1.000
_diffrn_reflns_Laue_measured_fraction_max 0.995
_diffrn_reflns_limit_h_max 5
_diffrn_reflns_limit_h_min -7
_diffrn_reflns_limit_k_max 18
_diffrn_reflns_limit_k_min -16
_diffrn_reflns_limit_l_max 36
_diffrn_reflns_limit_l_min -37
_diffrn_reflns_number 14571
_diffrn_reflns_point_group_measured_fraction_full 0.996
_diffrn_reflns_point_group_measured_fraction_max 0.980
_diffrn_reflns_theta_full 27.000
_diffrn_reflns_theta_max 32.534
_diffrn_reflns_theta_min 1.633
_exptl_absorpt_coefficient_mu 0.101
_exptl_absorpt_correction_T_max 0.846
_exptl_absorpt_correction_T_min 0.644
_exptl_absorpt_correction_type multi-scan
_exptl_absorpt_process_details 'SADABS (sHELDRICK, 2013)'
_exptl_crystal_colour colorless
_exptl_crystal_density_diffrn 1.371
_exptl_crystal_description needles
_exptl_crystal_F_000 648
_exptl_crystal_size_max 0.800
_exptl_crystal_size_mid 0.700
_exptl_crystal_size_min 0.500
_refine_diff_density_max 0.575
_refine_diff_density_min -0.569
_refine_diff_density_rms 0.064
_refine_ls_abs_structure_details
;
 Flack x determined using 2073 quotients [(I+)-(I-)]/[(I+)+(I-)]
 (Parsons and Flack (2004), Acta Cryst. A60, s61).
;
_refine_ls_abs_structure_Flack 0.00(18)
_refine_ls_extinction_method none
_refine_ls_goodness_of_fit_ref 1.094
_refine_ls_hydrogen_treatment constr
_refine_ls_matrix_type full
_refine_ls_number_parameters 200
_refine_ls_number_reflns 5257
_refine_ls_number_restraints 0
_refine_ls_restrained_S_all 1.094
_refine_ls_R_factor_all 0.0399
_refine_ls_R_factor_gt 0.0384
_refine_ls_shift/su_max 0.000
_refine_ls_shift/su_mean 0.000
_refine_ls_structure_factor_coef Fsqd
_refine_ls_weighting_details 'w=1/[\s^2^(Fo^2^)+(0.0709P)^2^+0.3409P] where P=(Fo^2^+2Fc^2^)/3'
_refine_ls_weighting_scheme calc
_refine_ls_wR_factor_gt 0.1131
_refine_ls_wR_factor_ref 0.1147
_reflns_Friedel_coverage 0.701
_reflns_Friedel_fraction_full 0.990
_reflns_Friedel_fraction_max 0.958
_reflns_number_gt 5049
_reflns_number_total 5257
_reflns_threshold_expression 'I > 2\s(I)'
_cod_data_source_file jo502685k_si_002.cif
_cod_data_source_block CNN3
_cod_depositor_comments 'Adding full bibliography for 4030564.cif.'
_cod_database_code 4030564
_shelx_space_group_comment
;
The symmetry employed for this shelxl refinement is uniquely defined
by the following loop, which should always be used as a source of
symmetry information in preference to the above space-group names.
They are only intended as comments.
;
_shelx_estimated_absorpt_t_min 0.924
_shelx_estimated_absorpt_t_max 0.951
_shelxl_version_number 2013-4

loop_
_space_group_symop_operation_xyz
'x, y, z'
'-x+1/2, -y, z+1/2'
'-x, y+1/2, -z+1/2'
'x+1/2, -y+1/2, -z'

loop_
_atom_site_label
_atom_site_type_symbol
_atom_site_fract_x
_atom_site_fract_y
_atom_site_fract_z
_atom_site_U_iso_or_equiv
_atom_site_adp_type
_atom_site_occupancy
_atom_site_site_symmetry_order
_atom_site_calc_flag
_atom_site_refinement_flags_posn
_atom_site_refinement_flags_adp
O1 O 1.0451(3) 0.56293(9) 0.11375(5) 0.0187(2) Uani 1 1 d . .
H1A H 1.0299 0.6290 0.1179 0.028 Uiso 1 1 calc R U
O2 O 0.9892(2) 0.30628(8) -0.00557(4) 0.01293(19) Uani 1 1 d . .
H2A H 1.1423 0.2790 -0.0006 0.019 Uiso 1 1 calc R U
O3 O 0.9715(2) 0.33681(9) 0.10470(4) 0.01328(19) Uani 1 1 d . .
O4 O 1.0677(3) 0.41328(10) 0.20471(5) 0.0212(2) Uani 1 1 d . .
O5 O 0.4855(3) 0.71393(9) -0.12724(5) 0.0217(2) Uani 1 1 d . .
H5A H 0.5200 0.7771 -0.1187 0.033 Uiso 1 1 calc R U
C1 C 0.7830(3) 0.51831(12) 0.09786(6) 0.0154(3) Uani 1 1 d . .
H1B H 0.6906 0.5688 0.0738 0.018 Uiso 1 1 calc R U
H1C H 0.6666 0.5090 0.1293 0.018 Uiso 1 1 calc R U
C2 C 0.8191(3) 0.40893(11) 0.06987(5) 0.0116(2) Uani 1 1 d . .
H2B H 0.6358 0.3775 0.0628 0.014 Uiso 1 1 calc R U
C3 C 0.9834(3) 0.41376(10) 0.01720(5) 0.0112(2) Uani 1 1 d . .
H3A H 1.1739 0.4368 0.0250 0.013 Uiso 1 1 calc R U
C4 C 1.1213(6) 0.44802(15) 0.25867(7) 0.0320(5) Uani 1 1 d . .
H4A H 1.2535 0.5066 0.2583 0.048 Uiso 1 1 calc R U
H4B H 1.1946 0.3881 0.2790 0.048 Uiso 1 1 calc R U
H4C H 0.9517 0.4726 0.2748 0.048 Uiso 1 1 calc R U
C5 C 0.3818(4) 0.15754(18) 0.28196(7) 0.0292(4) Uani 1 1 d . .
H5B H 0.2511 0.1039 0.2698 0.044 Uiso 1 1 calc R U
H5C H 0.2854 0.2142 0.3009 0.044 Uiso 1 1 calc R U
H5D H 0.5140 0.1238 0.3055 0.044 Uiso 1 1 calc R U
C6 C 0.8193(3) 0.29533(12) 0.14724(5) 0.0135(2) Uani 1 1 d . .
C7 C 0.6188(3) 0.21568(12) 0.13901(6) 0.0166(3) Uani 1 1 d . .
H7A H 0.5811 0.1917 0.1044 0.020 Uiso 1 1 calc R U
C8 C 0.4736(4) 0.17126(14) 0.18223(6) 0.0203(3) Uani 1 1 d . .
H8A H 0.3384 0.1186 0.1762 0.024 Uiso 1 1 calc R U
C9 C 0.5311(4) 0.20574(14) 0.23441(6) 0.0199(3) Uani 1 1 d . .
C10 C 0.7319(4) 0.28606(14) 0.24254(6) 0.0195(3) Uani 1 1 d . .
H10A H 0.7712 0.3092 0.2772 0.023 Uiso 1 1 calc R U
C11 C 0.8744(3) 0.33210(12) 0.19939(6) 0.0154(2) Uani 1 1 d . .
C12 C 0.8562(3) 0.49266(11) -0.02228(5) 0.0118(2) Uani 1 1 d . .
C13 C 0.6454(3) 0.46099(11) -0.05751(6) 0.0138(2) Uani 1 1 d . .
H13A H 0.5856 0.3889 -0.0578 0.017 Uiso 1 1 calc R U
C14 C 0.5241(4) 0.53597(11) -0.09220(6) 0.0163(3) Uani 1 1 d . .
H14A H 0.3836 0.5139 -0.1154 0.020 Uiso 1 1 calc R U
C15 C 0.6132(3) 0.64432(11) -0.09225(6) 0.0155(3) Uani 1 1 d . .
C16 C 0.8262(3) 0.67665(11) -0.05814(6) 0.0167(3) Uani 1 1 d . .
H16A H 0.8886 0.7484 -0.0585 0.020 Uiso 1 1 calc R U
C17 C 0.9459(3) 0.60098(11) -0.02338(6) 0.0155(2) Uani 1 1 d . .
H17A H 1.0879 0.6230 -0.0005 0.019 Uiso 1 1 calc R U

loop_
_atom_site_aniso_label
_atom_site_aniso_U_11
_atom_site_aniso_U_22
_atom_site_aniso_U_33
_atom_site_aniso_U_23
_atom_site_aniso_U_13
_atom_site_aniso_U_12
O1 0.0260(6) 0.0134(4) 0.0168(5) -0.0017(4) -0.0026(4) -0.0033(4)
O2 0.0164(4) 0.0101(4) 0.0123(4) -0.0018(3) 0.0002(4) 0.0018(4)
O3 0.0154(4) 0.0150(4) 0.0094(4) 0.0032(3) 0.0008(3) 0.0027(4)
O4 0.0346(7) 0.0165(5) 0.0124(4) -0.0013(4) -0.0046(4) -0.0025(4)
O5 0.0356(7) 0.0135(4) 0.0161(5) 0.0035(4) -0.0053(5) 0.0042(5)
C1 0.0192(6) 0.0137(6) 0.0132(5) -0.0023(4) 0.0007(5) 0.0035(5)
C2 0.0147(5) 0.0109(5) 0.0090(5) 0.0003(4) -0.0005(4) 0.0017(4)
C3 0.0143(5) 0.0096(5) 0.0098(5) -0.0001(4) 0.0003(4) -0.0001(4)
C4 0.0608(14) 0.0206(7) 0.0145(7) -0.0028(6) -0.0085(8) -0.0070(8)
C5 0.0281(8) 0.0394(10) 0.0201(7) 0.0129(7) 0.0098(6) 0.0067(8)
C6 0.0159(6) 0.0155(5) 0.0090(5) 0.0018(4) 0.0006(4) 0.0026(5)
C7 0.0193(6) 0.0183(6) 0.0121(6) 0.0034(5) -0.0007(5) -0.0008(5)
C8 0.0188(6) 0.0256(7) 0.0166(6) 0.0072(5) 0.0004(5) -0.0012(6)
C9 0.0188(6) 0.0275(7) 0.0135(6) 0.0082(5) 0.0032(5) 0.0062(6)
C10 0.0231(7) 0.0251(7) 0.0102(5) 0.0022(5) 0.0007(5) 0.0072(6)
C11 0.0195(6) 0.0159(5) 0.0108(5) 0.0004(4) -0.0009(5) 0.0037(5)
C12 0.0150(5) 0.0104(5) 0.0100(5) 0.0005(4) 0.0010(4) 0.0000(4)
C13 0.0176(6) 0.0115(5) 0.0123(5) 0.0009(4) -0.0016(5) 0.0004(5)
C14 0.0223(7) 0.0136(5) 0.0131(5) 0.0011(4) -0.0037(5) 0.0008(5)
C15 0.0234(7) 0.0120(5) 0.0111(5) 0.0022(4) 0.0016(5) 0.0036(5)
C16 0.0226(7) 0.0105(5) 0.0170(6) 0.0019(4) 0.0005(5) -0.0004(5)
C17 0.0185(6) 0.0117(5) 0.0163(6) 0.0011(4) -0.0014(5) -0.0015(5)

loop_
_atom_type_symbol
_atom_type_description
_atom_type_scat_dispersion_real
_atom_type_scat_dispersion_imag
_atom_type_scat_source
C C 0.0033 0.0016 'International Tables Vol C Tables 4.2.6.8 and 6.1.1.4'
H H 0.0000 0.0000 'International Tables Vol C Tables 4.2.6.8 and 6.1.1.4'
O O 0.0106 0.0060 'International Tables Vol C Tables 4.2.6.8 and 6.1.1.4'

loop_
_geom_angle_atom_site_label_1
_geom_angle_atom_site_label_2
_geom_angle_atom_site_label_3
_geom_angle
C1 O1 H1A 109.5
C3 O2 H2A 109.5
C6 O3 C2 114.63(11)
C11 O4 C4 115.42(14)
C15 O5 H5A 109.5
O1 C1 C2 111.27(12)
O1 C1 H1B 109.4
C2 C1 H1B 109.4
O1 C1 H1C 109.4
C2 C1 H1C 109.4
H1B C1 H1C 108.0
O3 C2 C1 108.86(11)
O3 C2 C3 106.04(11)
C1 C2 C3 114.65(11)
O3 C2 H2B 109.0
C1 C2 H2B 109.0
C3 C2 H2B 109.0
O2 C3 C12 109.79(10)
O2 C3 C2 108.23(10)
C12 C3 C2 111.89(11)
O2 C3 H3A 109.0
C12 C3 H3A 109.0
C2 C3 H3A 109.0
O4 C4 H4A 109.5
O4 C4 H4B 109.5
H4A C4 H4B 109.5
O4 C4 H4C 109.5
H4A C4 H4C 109.5
H4B C4 H4C 109.5
C9 C5 H5B 109.5
C9 C5 H5C 109.5
H5B C5 H5C 109.5
C9 C5 H5D 109.5
H5B C5 H5D 109.5
H5C C5 H5D 109.5
O3 C6 C7 120.88(13)
O3 C6 C11 119.42(13)
C7 C6 C11 119.68(13)
C6 C7 C8 120.62(14)
C6 C7 H7A 119.7
C8 C7 H7A 119.7
C7 C8 C9 120.12(15)
C7 C8 H8A 119.9
C9 C8 H8A 119.9
C8 C9 C10 119.14(14)
C8 C9 C5 121.29(17)
C10 C9 C5 119.57(15)
C11 C10 C9 120.99(14)
C11 C10 H10A 119.5
C9 C10 H10A 119.5
O4 C11 C10 123.66(14)
O4 C11 C6 116.91(13)
C10 C11 C6 119.43(15)
C13 C12 C17 118.48(13)
C13 C12 C3 121.76(12)
C17 C12 C3 119.75(13)
C14 C13 C12 120.81(13)
C14 C13 H13A 119.6
C12 C13 H13A 119.6
C13 C14 C15 120.02(14)
C13 C14 H14A 120.0
C15 C14 H14A 120.0
O5 C15 C16 122.98(13)
O5 C15 C14 117.16(14)
C16 C15 C14 119.86(13)
C15 C16 C17 119.69(13)
C15 C16 H16A 120.2
C17 C16 H16A 120.2
C16 C17 C12 121.13(14)
C16 C17 H17A 119.4
C12 C17 H17A 119.4

loop_
_geom_bond_atom_site_label_1
_geom_bond_atom_site_label_2
_geom_bond_distance
O1 C1 1.432(2)
O1 H1A 0.8200
O2 C3 1.4359(16)
O2 H2A 0.8200
O3 C6 1.3864(16)
O3 C2 1.4409(16)
O4 C11 1.370(2)
O4 C4 1.435(2)
O5 C15 1.3674(18)
O5 H5A 0.8200
C1 C2 1.5226(19)
C1 H1B 0.9700
C1 H1C 0.9700
C2 C3 1.5346(19)
C2 H2B 0.9800
C3 C12 1.5108(19)
C3 H3A 0.9800
C4 H4A 0.9600
C4 H4B 0.9600
C4 H4C 0.9600
C5 C9 1.508(2)
C5 H5B 0.9600
C5 H5C 0.9600
C5 H5D 0.9600
C6 C7 1.389(2)
C6 C11 1.4019(19)
C7 C8 1.396(2)
C7 H7A 0.9300
C8 C9 1.396(2)
C8 H8A 0.9300
C9 C10 1.396(3)
C10 C11 1.396(2)
C10 H10A 0.9300
C12 C13 1.398(2)
C12 C17 1.3978(19)
C13 C14 1.3916(19)
C13 H13A 0.9300
C14 C15 1.397(2)
C14 H14A 0.9300
C15 C16 1.391(2)
C16 C17 1.395(2)
C16 H16A 0.9300
C17 H17A 0.9300

loop_
_geom_hbond_atom_site_label_D
_geom_hbond_atom_site_label_H
_geom_hbond_atom_site_label_A
_geom_hbond_distance_DH
_geom_hbond_distance_HA
_geom_hbond_distance_DA
_geom_hbond_angle_DHA
_geom_hbond_site_symmetry_A
O5 H5A O1 0.82 1.97 2.7731(16) 165.8 4_465
O1 H1A O5 0.82 1.95 2.7731(16) 178.8 4_565

loop_
_geom_torsion_atom_site_label_1
_geom_torsion_atom_site_label_2
_geom_torsion_atom_site_label_3
_geom_torsion_atom_site_label_4
_geom_torsion
C6 O3 C2 C1 75.02(15)
C6 O3 C2 C3 -161.13(11)
O1 C1 C2 O3 55.56(15)
O1 C1 C2 C3 -63.00(15)
O3 C2 C3 O2 62.47(13)
C1 C2 C3 O2 -177.39(11)
O3 C2 C3 C12 -176.43(11)
C1 C2 C3 C12 -56.29(15)
C2 O3 C6 C7 73.22(17)
C2 O3 C6 C11 -108.66(15)
O3 C6 C7 C8 177.55(14)
C11 C6 C7 C8 -0.6(2)
C6 C7 C8 C9 -0.7(2)
C7 C8 C9 C10 1.0(2)
C7 C8 C9 C5 -178.70(16)
C8 C9 C10 C11 0.1(2)
C5 C9 C10 C11 179.80(15)
C4 O4 C11 C10 1.2(2)
C4 O4 C11 C6 -179.29(16)
C9 C10 C11 O4 178.07(15)
C9 C10 C11 C6 -1.4(2)
O3 C6 C11 O4 4.0(2)
C7 C6 C11 O4 -177.90(14)
O3 C6 C11 C10 -176.51(13)
C7 C6 C11 C10 1.6(2)
O2 C3 C12 C13 33.42(18)
C2 C3 C12 C13 -86.77(16)
O2 C3 C12 C17 -147.81(13)
C2 C3 C12 C17 92.00(15)
C17 C12 C13 C14 -1.2(2)
C3 C12 C13 C14 177.63(13)
C12 C13 C14 C15 0.2(2)
C13 C14 C15 O5 -179.94(14)
C13 C14 C15 C16 1.0(2)
O5 C15 C16 C17 179.78(15)
C14 C15 C16 C17 -1.2(2)
C15 C16 C17 C12 0.2(2)
C13 C12 C17 C16 0.9(2)
C3 C12 C17 C16 -177.87(13)
